data_4106704
loop_
_publ_author_name
'T. David Harris'
'Theodore A. Betley'

_publ_section_title
;
 Multi-Site Reactivity: Reduction of Six Equivalents of Nitrite To Give an
 Fe6(NO)6 Cluster with a Dramatically Expanded Octahedral Core
;
_journal_name_full 'Journal of the American Chemical Society'
_journal_page_first 13852
_journal_page_last 13855
_journal_paper_doi 10.1021/ja2052655
_journal_volume 133
_journal_year 2011
_chemical_formula_sum 'C79 H121.5 Fe6 N20.5 O12'
_chemical_formula_weight 1885.57
_chemical_name_systematic
; 
 ? 
;
_space_group_IT_number 14
_symmetry_cell_setting monoclinic
_symmetry_space_group_name_Hall '-P 2yn'
_symmetry_space_group_name_H-M 'P 1 21/n 1'
_atom_sites_solution_hydrogens geom
_atom_sites_solution_primary direct
_atom_sites_solution_secondary difmap
_audit_creation_method SHELXL-97
_cell_angle_alpha 90.00
_cell_angle_beta 94.322(2)
_cell_angle_gamma 90.00
_cell_formula_units_Z 2
_cell_length_a 13.0992(19)
_cell_length_b 13.669(2)
_cell_length_c 24.162(3)
_cell_measurement_reflns_used 6470
_cell_measurement_temperature 100(2)
_cell_measurement_theta_max 25.6
_cell_measurement_theta_min 2.25
_cell_volume 4314.0(10)
_computing_cell_refinement 'SAINT 7.46A (Bruker-AXS, 2009)'
_computing_data_collection 'APEX2 v2009.3.0 (Bruker-AXS, 2009)'
_computing_data_reduction 'SAINT 7.46A (Bruker-AXS, 2009)'
_computing_molecular_graphics 'Bruker SHELXTL (Sheldrick, 2008)'
_computing_publication_material 'Bruker SHELXTL (Sheldrick, 2008)'
_computing_structure_refinement 'SHELXL-97 (Sheldrick, 2008)'
_computing_structure_solution 'SHELXS-97 (Sheldrick, 2008)'
_diffrn_ambient_temperature 100(2)
_diffrn_measured_fraction_theta_full 0.997
_diffrn_measured_fraction_theta_max 0.997
_diffrn_measurement_device_type
;
Bruker D8 goniometer with CCD area detector 
;
_diffrn_measurement_method 'phi and omega scans'
_diffrn_radiation_monochromator graphite
_diffrn_radiation_source 'fine-focus sealed tube'
_diffrn_radiation_type MoK\a
_diffrn_radiation_wavelength 0.71073
_diffrn_reflns_av_R_equivalents 0.1200
_diffrn_reflns_av_sigmaI/netI 0.1115
_diffrn_reflns_limit_h_max 15
_diffrn_reflns_limit_h_min -15
_diffrn_reflns_limit_k_max 16
_diffrn_reflns_limit_k_min -16
_diffrn_reflns_limit_l_max 29
_diffrn_reflns_limit_l_min -29
_diffrn_reflns_number 37276
_diffrn_reflns_theta_full 25.71
_diffrn_reflns_theta_max 25.71
_diffrn_reflns_theta_min 1.69
_exptl_absorpt_coefficient_mu 1.053
_exptl_absorpt_correction_T_max 0.9895
_exptl_absorpt_correction_T_min 0.9591
_exptl_absorpt_correction_type multi-scan
_exptl_absorpt_process_details 'SADABS (Sheldrick, 2008)'
_exptl_crystal_colour red
_exptl_crystal_density_diffrn 1.452
_exptl_crystal_description plate
_exptl_crystal_F_000 1982
_exptl_crystal_size_max 0.04
_exptl_crystal_size_mid 0.03
_exptl_crystal_size_min 0.01
_refine_diff_density_max 1.597
_refine_diff_density_min -0.770
_refine_diff_density_rms 0.147
_refine_ls_extinction_method none
_refine_ls_goodness_of_fit_ref 1.062
_refine_ls_hydrogen_treatment constr
_refine_ls_matrix_type full
_refine_ls_number_parameters 527
_refine_ls_number_reflns 8193
_refine_ls_number_restraints 174
_refine_ls_restrained_S_all 1.058
_refine_ls_R_factor_all 0.1746
_refine_ls_R_factor_gt 0.0996
_refine_ls_shift/su_max 0.001
_refine_ls_shift/su_mean 0.000
_refine_ls_structure_factor_coef Fsqd
_refine_ls_weighting_details 'calc w=1/[\s^2^(Fo^2^)+(0.0664P)^2^+45.1377P] where P=(Fo^2^+2Fc^2^)/3'
_refine_ls_weighting_scheme calc
_refine_ls_wR_factor_gt 0.2239
_refine_ls_wR_factor_ref 0.2609
_reflns_number_gt 4450
_reflns_number_total 8193
_reflns_threshold_expression >2sigma(I)
_cod_data_source_file ja2052655_si_002_2.cif
_cod_data_source_block tdh48a
_cod_original_cell_volume 4314.0(11)
_cod_original_formula_sum 'C79 H121.50 Fe6 N20.50 O12'
_cod_database_code 4106704

loop_
_symmetry_equiv_pos_as_xyz
'x, y, z'
'-x+1/2, y+1/2, -z+1/2'
'-x, -y, -z'
'x-1/2, -y-1/2, z-1/2'

loop_
_atom_site_label
_atom_site_type_symbol
_atom_site_fract_x
_atom_site_fract_y
_atom_site_fract_z
_atom_site_U_iso_or_equiv
_atom_site_adp_type
_atom_site_occupancy
_atom_site_symmetry_multiplicity
_atom_site_calc_flag
_atom_site_refinement_flags
_atom_site_disorder_assembly
_atom_site_disorder_group
Fe1 Fe -0.07481(10) 1.11315(8) 0.52231(5) 0.0286(3) Uani 1 1 d . . .
Fe2 Fe -0.02041(10) 0.93753(9) 0.56979(5) 0.0314(3) Uani 1 1 d . . .
Fe3 Fe 0.12606(9) 1.05624(10) 0.53187(5) 0.0336(4) Uani 1 1 d . . .
O3 O 0.2849(9) 1.1235(12) 0.6109(5) 0.148(6) Uani 1 1 d . . .
O4 O 0.3294(7) 1.1332(8) 0.5329(4) 0.103(4) Uani 1 1 d . . .
O2 O -0.0589(7) 0.9281(6) 0.6834(3) 0.071(2) Uani 1 1 d . . .
O1 O -0.0592(9) 0.7875(8) 0.6508(4) 0.102(3) Uani 1 1 d . . .
O5 O -0.1032(12) 1.3134(8) 0.5553(6) 0.144(5) Uani 1 1 d . A 2
O6 O -0.2224(12) 1.2412(8) 0.5615(6) 0.136(5) Uani 1 1 d . A 1
N4 N 0.1044(5) 0.9512(5) 0.4094(3) 0.0307(16) Uani 1 1 d . . .
H4 H 0.0752 0.9186 0.3783 0.037 Uiso 1 1 calc R . .
N6 N 0.1067(5) 0.9984(6) 0.6061(3) 0.0366(18) Uani 1 1 d . . .
N5 N 0.0520(6) 1.1651(6) 0.5602(3) 0.044(2) Uani 1 1 d . . .
H5 H 0.0712 1.2244 0.5452 0.053 Uiso 1 1 calc R . .
N3 N 0.2078(5) 0.9426(6) 0.5058(3) 0.0357(18) Uani 1 1 d . . .
N2 N 0.0487(6) 0.8154(6) 0.5476(3) 0.043(2) Uani 1 1 d . . .
N1 N -0.1403(6) 0.8731(5) 0.5373(3) 0.0396(19) Uani 1 1 d . . .
H1 H -0.1986 0.8925 0.5541 0.048 Uiso 1 1 calc R . .
N7 N -0.1456(8) 1.2330(7) 0.5452(4) 0.056(3) Uani 1 1 d . . .
N9 N -0.0466(7) 0.8771(6) 0.6437(3) 0.045(2) Uani 1 1 d . . .
N8 N 0.2613(7) 1.1135(8) 0.5615(4) 0.057(3) Uani 1 1 d . . .
C22 C 0.2727(8) 0.8893(9) 0.5506(4) 0.056(3) Uani 1 1 d . . .
H22A H 0.3253 0.9353 0.5667 0.067 Uiso 1 1 calc R . .
H22B H 0.3090 0.8354 0.5330 0.067 Uiso 1 1 calc R . .
C6 C -0.0301(10) 0.7365(8) 0.5403(6) 0.0695(15) Uani 1 1 d . . .
C23 C 0.2162(9) 0.8469(9) 0.5973(4) 0.056(3) Uani 1 1 d . . .
C5 C -0.0116(10) 0.6371(8) 0.5435(5) 0.0695(15) Uani 1 1 d . . .
H5A H 0.0567 0.6134 0.5471 0.083 Uiso 1 1 calc R . .
C21 C 0.1802(8) 0.9256(9) 0.6331(4) 0.057(3) Uani 1 1 d . . .
H21A H 0.2409 0.9618 0.6493 0.069 Uiso 1 1 calc R . .
H21B H 0.1472 0.8947 0.6643 0.069 Uiso 1 1 calc R . .
C4 C -0.0929(10) 0.5720(8) 0.5415(5) 0.0695(15) Uani 1 1 d . . .
H4A H -0.0796 0.5037 0.5415 0.083 Uiso 1 1 calc R . .
C24 C 0.3045(10) 0.7928(10) 0.6350(5) 0.081(4) Uani 1 1 d . . .
H24A H 0.3409 0.7473 0.6121 0.121 Uiso 1 1 calc R . .
H24B H 0.2740 0.7564 0.6646 0.121 Uiso 1 1 calc R . .
H24C H 0.3527 0.8414 0.6515 0.121 Uiso 1 1 calc R . .
C3 C -0.1893(10) 0.6033(8) 0.5396(5) 0.0695(15) Uani 1 1 d . . .
H3 H -0.2438 0.5578 0.5410 0.083 Uiso 1 1 calc R . .
C2 C -0.2098(10) 0.7031(8) 0.5354(5) 0.0695(15) Uani 1 1 d . . .
H2 H -0.2785 0.7257 0.5309 0.083 Uiso 1 1 calc R . .
C1 C -0.1294(10) 0.7694(8) 0.5378(5) 0.0695(15) Uani 1 1 d . . .
C9 C 0.2610(8) 0.9806(8) 0.3590(4) 0.051(3) Uani 1 1 d . . .
H9 H 0.2233 0.9840 0.3239 0.061 Uiso 1 1 calc R . .
C10 C 0.3666(8) 0.9921(9) 0.3629(5) 0.062(3) Uani 1 1 d . . .
H10 H 0.4007 1.0046 0.3303 0.075 Uiso 1 1 calc R . .
C11 C 0.4216(8) 0.9858(10) 0.4123(5) 0.065(3) Uani 1 1 d . . .
H11 H 0.4940 0.9928 0.4140 0.078 Uiso 1 1 calc R . .
C12 C 0.3729(8) 0.9691(9) 0.4605(5) 0.061(3) Uani 1 1 d . . .
H12 H 0.4126 0.9631 0.4949 0.073 Uiso 1 1 calc R . .
C13 C 0.2676(7) 0.9611(7) 0.4591(4) 0.042(2) Uani 1 1 d . . .
C16 C 0.0518(9) 1.2481(9) 0.6522(5) 0.0646(14) Uani 1 1 d . . .
H16 H 0.0348 1.3091 0.6350 0.078 Uiso 1 1 calc R . .
C17 C 0.0664(9) 1.2401(9) 0.7083(5) 0.0646(14) Uani 1 1 d . . .
H17 H 0.0581 1.2965 0.7305 0.078 Uiso 1 1 calc R . .
C18 C 0.0932(9) 1.1520(9) 0.7344(5) 0.0646(14) Uani 1 1 d . . .
H18 H 0.1028 1.1483 0.7737 0.078 Uiso 1 1 calc R . .
C19 C 0.1057(9) 1.0695(9) 0.7021(5) 0.0646(14) Uani 1 1 d . . .
H19 H 0.1234 1.0088 0.7194 0.078 Uiso 1 1 calc R . .
C14 C 0.0927(10) 1.0755(9) 0.6456(5) 0.0646(14) Uani 1 1 d . . .
C15 C 0.0621(9) 1.1664(9) 0.6219(5) 0.0646(14) Uani 1 1 d . . .
C8 C 0.2106(7) 0.9640(7) 0.4071(4) 0.039(2) Uani 1 1 d . . .
C20 C 0.1373(9) 0.7745(9) 0.5789(5) 0.058(3) Uani 1 1 d . . .
H20A H 0.1687 0.7248 0.5557 0.070 Uiso 1 1 calc R . .
H20B H 0.1142 0.7407 0.6120 0.070 Uiso 1 1 calc R . .
N11Q N 0.4885(11) 0.6891(11) 0.3405(6) 0.119(2) Uani 0.645(8) 1 d PDU B 1
C11Q C 0.521(8) 0.7879(19) 0.310(2) 0.122(3) Uani 0.645(8) 1 d PDU B 1
H11C H 0.4574 0.8215 0.2953 0.146 Uiso 0.645(8) 1 calc PR B 1
H11D H 0.5552 0.8316 0.3385 0.146 Uiso 0.645(8) 1 calc PR B 1
C12Q C 0.585(2) 0.776(2) 0.2669(12) 0.124(3) Uani 0.645(8) 1 d PDU B 1
H12C H 0.5506 0.7351 0.2371 0.149 Uiso 0.645(8) 1 calc PR B 1
H12D H 0.6488 0.7417 0.2809 0.149 Uiso 0.645(8) 1 calc PR B 1
C13Q C 0.610(2) 0.872(2) 0.2449(12) 0.126(3) Uani 0.645(8) 1 d PDU B 1
H13C H 0.6808 0.8648 0.2342 0.151 Uiso 0.645(8) 1 calc PR B 1
H13D H 0.5669 0.8763 0.2095 0.151 Uiso 0.645(8) 1 calc PR B 1
C14Q C 0.608(2) 0.947(2) 0.2611(12) 0.128(5) Uani 0.645(8) 1 d PDU B 1
H14D H 0.5392 0.9628 0.2715 0.192 Uiso 0.645(8) 1 calc PR B 1
H14E H 0.6273 0.9933 0.2324 0.192 Uiso 0.645(8) 1 calc PR B 1
H14F H 0.6570 0.9533 0.2937 0.192 Uiso 0.645(8) 1 calc PR B 1
C21Q C 0.3975(16) 0.647(3) 0.3139(13) 0.116(3) Uani 0.645(8) 1 d PDU B 1
H21E H 0.3785 0.5889 0.3356 0.139 Uiso 0.645(8) 1 calc PR B 1
H21F H 0.4128 0.6235 0.2766 0.139 Uiso 0.645(8) 1 calc PR B 1
C22Q C 0.3042(17) 0.7169(18) 0.3075(10) 0.114(3) Uani 0.645(8) 1 d PDU B 1
H22E H 0.2792 0.7291 0.3445 0.137 Uiso 0.645(8) 1 calc PR B 1
H22F H 0.3264 0.7802 0.2926 0.137 Uiso 0.645(8) 1 calc PR B 1
C23Q C 0.2168(18) 0.676(2) 0.2693(10) 0.119(3) Uani 0.645(8) 1 d PDU . 1
H23C H 0.2408 0.6517 0.2354 0.142 Uiso 0.645(8) 1 d PR B 1
H23D H 0.1644 0.7245 0.2612 0.142 Uiso 0.645(8) 1 d PR B 1
C24Q C 0.176(3) 0.575(2) 0.3140(13) 0.162(10) Uani 0.645(8) 1 d PDU B 1
H24G H 0.2325 0.5289 0.3215 0.244 Uiso 0.645(8) 1 calc PR B 1
H24H H 0.1175 0.5402 0.2949 0.244 Uiso 0.645(8) 1 calc PR B 1
H24I H 0.1550 0.6014 0.3491 0.244 Uiso 0.645(8) 1 calc PR B 1
C31Q C 0.450(2) 0.7004(19) 0.3997(9) 0.118(3) Uani 0.645(8) 1 d PDU B 1
H31C H 0.5019 0.7402 0.4216 0.142 Uiso 0.645(8) 1 calc PR B 1
H31D H 0.3867 0.7397 0.3958 0.142 Uiso 0.645(8) 1 calc PR B 1
C32Q C 0.431(2) 0.622(2) 0.4307(9) 0.119(3) Uani 0.645(8) 1 d PDU B 1
H32C H 0.4713 0.5645 0.4207 0.143 Uiso 0.645(8) 1 calc PR B 1
H32D H 0.3570 0.6053 0.4276 0.143 Uiso 0.645(8) 1 calc PR B 1
C33Q C 0.470(2) 0.666(2) 0.4961(10) 0.127(5) Uani 0.645(8) 1 d PDU B 1
H33C H 0.5423 0.6509 0.5084 0.152 Uiso 0.645(8) 1 calc PR B 1
H33D H 0.4552 0.7367 0.5015 0.152 Uiso 0.645(8) 1 calc PR B 1
C34Q C 0.396(2) 0.601(2) 0.5175(11) 0.120(5) Uani 0.645(8) 1 d PDU B 1
H34D H 0.3281 0.6160 0.5002 0.180 Uiso 0.645(8) 1 calc PR B 1
H34E H 0.3966 0.6090 0.5578 0.180 Uiso 0.645(8) 1 calc PR B 1
H34F H 0.4143 0.5333 0.5089 0.180 Uiso 0.645(8) 1 calc PR B 1
C41Q C 0.5667(19) 0.607(2) 0.3323(14) 0.122(3) Uani 0.645(8) 1 d PDU B 1
H41C H 0.5346 0.5435 0.3412 0.147 Uiso 0.645(8) 1 calc PR B 1
H41D H 0.5799 0.6046 0.2925 0.147 Uiso 0.645(8) 1 calc PR B 1
C42Q C 0.6690(17) 0.613(2) 0.3659(13) 0.126(3) Uani 0.645(8) 1 d PDU B 1
H42C H 0.6598 0.6333 0.4047 0.152 Uiso 0.645(8) 1 calc PR B 1
H42D H 0.7147 0.6611 0.3492 0.152 Uiso 0.645(8) 1 calc PR B 1
C43Q C 0.7162(18) 0.500(2) 0.3635(14) 0.130(4) Uani 0.645(8) 1 d PDU B 1
H43C H 0.6804 0.4540 0.3871 0.156 Uiso 0.645(8) 1 calc PR B 1
H43D H 0.7145 0.4746 0.3251 0.156 Uiso 0.645(8) 1 calc PR B 1
C44Q C 0.811(2) 0.519(2) 0.3841(13) 0.139(5) Uani 0.645(8) 1 d PDU B 1
H44D H 0.8393 0.5721 0.3630 0.209 Uiso 0.645(8) 1 calc PR B 1
H44E H 0.8528 0.4603 0.3816 0.209 Uiso 0.645(8) 1 calc PR B 1
H44F H 0.8093 0.5385 0.4231 0.209 Uiso 0.645(8) 1 calc PR B 1
N51P N 0.411(3) 0.349(3) 0.3611(15) 0.080(9) Uani 0.25 1 d PDU C 1
C51P C 0.363(3) 0.293(3) 0.3319(16) 0.080(9) Uani 0.25 1 d PD C 1
C52P C 0.311(3) 0.277(4) 0.2757(16) 0.080(9) Uani 0.25 1 d PD . 1
H52A H 0.2831 0.2123 0.2716 0.120 Uiso 0.25 1 d PR . 1
H52B H 0.2573 0.3243 0.2697 0.120 Uiso 0.25 1 d PR . 1
H52C H 0.3609 0.2868 0.2489 0.120 Uiso 0.25 1 d PR . 1
N11P N 0.4885(11) 0.6891(11) 0.3405(6) 0.119(2) Uani 0.355(8) 1 d PD B 2
C11P C 0.519(14) 0.793(3) 0.315(3) 0.122(3) Uani 0.355(8) 1 d PD B 2
H11A H 0.4611 0.8383 0.3176 0.146 Uiso 0.355(8) 1 calc PR B 2
H11B H 0.5779 0.8197 0.3388 0.146 Uiso 0.355(8) 1 calc PR B 2
C12P C 0.546(4) 0.789(3) 0.2602(17) 0.124(3) Uani 0.355(8) 1 d PD B 2
H12A H 0.4978 0.7462 0.2381 0.149 Uiso 0.355(8) 1 calc PR B 2
H12B H 0.6158 0.7624 0.2589 0.149 Uiso 0.355(8) 1 calc PR B 2
C13P C 0.542(4) 0.888(3) 0.2367(18) 0.126(3) Uani 0.355(8) 1 d PD B 2
H13A H 0.5587 0.9296 0.2697 0.151 Uiso 0.355(8) 1 calc PR B 2
H13B H 0.6038 0.8900 0.2157 0.151 Uiso 0.355(8) 1 calc PR B 2
C14P C 0.489(4) 0.933(3) 0.212(2) 0.128(5) Uani 0.355(8) 1 d PD B 2
H14A H 0.4682 0.8997 0.1769 0.192 Uiso 0.355(8) 1 calc PR B 2
H14B H 0.5214 0.9957 0.2037 0.192 Uiso 0.355(8) 1 calc PR B 2
H14C H 0.4278 0.9458 0.2321 0.192 Uiso 0.355(8) 1 calc PR B 2
C21P C 0.386(2) 0.658(3) 0.323(2) 0.116(3) Uani 0.355(8) 1 d PD B 2
H21C H 0.3635 0.6891 0.2876 0.139 Uiso 0.355(8) 1 calc PR B 2
H21D H 0.3390 0.6782 0.3513 0.139 Uiso 0.355(8) 1 calc PR B 2
C22P C 0.381(3) 0.546(2) 0.3165(18) 0.114(3) Uani 0.355(8) 1 d PD B 2
H22C H 0.3804 0.5301 0.2765 0.137 Uiso 0.355(8) 1 calc PR B 2
H22D H 0.4448 0.5173 0.3347 0.137 Uiso 0.355(8) 1 calc PR B 2
C23P C 0.291(3) 0.496(2) 0.340(2) 0.119(3) Uani 0.355(8) 1 d PD B 2
H23A H 0.2266 0.5084 0.3170 0.142 Uiso 0.355(8) 1 calc PR B 2
H23B H 0.2838 0.5141 0.3787 0.142 Uiso 0.355(8) 1 calc PR B 2
C24P C 0.337(5) 0.365(3) 0.333(3) 0.162(10) Uani 0.355(8) 1 d PD B 2
H24D H 0.3420 0.3501 0.2935 0.244 Uiso 0.355(8) 1 calc PR B 2
H24E H 0.2873 0.3209 0.3482 0.244 Uiso 0.355(8) 1 calc PR B 2
H24F H 0.4036 0.3577 0.3531 0.244 Uiso 0.355(8) 1 calc PR B 2
C31P C 0.474(4) 0.702(3) 0.4040(10) 0.118(3) Uani 0.355(8) 1 d PD B 2
H31A H 0.5096 0.7631 0.4159 0.142 Uiso 0.355(8) 1 calc PR B 2
H31B H 0.3999 0.7136 0.4073 0.142 Uiso 0.355(8) 1 calc PR B 2
C32P C 0.503(3) 0.634(4) 0.4409(12) 0.119(3) Uani 0.355(8) 1 d PD B 2
H32A H 0.5732 0.6467 0.4570 0.143 Uiso 0.355(8) 1 calc PR B 2
H32B H 0.4996 0.5684 0.4239 0.143 Uiso 0.355(8) 1 calc PR B 2
C33P C 0.416(3) 0.645(4) 0.4905(14) 0.127(5) Uani 0.355(8) 1 d PD B 2
H33A H 0.3656 0.6980 0.4831 0.152 Uiso 0.355(8) 1 calc PR B 2
H33B H 0.3819 0.5826 0.4988 0.152 Uiso 0.355(8) 1 calc PR B 2
C34P C 0.500(3) 0.671(4) 0.5307(14) 0.120(5) Uani 0.355(8) 1 d PD B 2
H34A H 0.5480 0.6155 0.5352 0.180 Uiso 0.355(8) 1 calc PR B 2
H34B H 0.4731 0.6856 0.5665 0.180 Uiso 0.355(8) 1 calc PR B 2
H34C H 0.5361 0.7280 0.5175 0.180 Uiso 0.355(8) 1 calc PR B 2
C41P C 0.582(3) 0.618(3) 0.351(2) 0.122(3) Uani 0.355(8) 1 d PD B 2
H41A H 0.5576 0.5568 0.3680 0.147 Uiso 0.355(8) 1 calc PR B 2
H41B H 0.6080 0.6004 0.3152 0.147 Uiso 0.355(8) 1 calc PR B 2
C42P C 0.671(3) 0.656(4) 0.3886(19) 0.126(3) Uani 0.355(8) 1 d PD B 2
H42A H 0.6525 0.6613 0.4275 0.152 Uiso 0.355(8) 1 calc PR B 2
H42B H 0.6925 0.7216 0.3761 0.152 Uiso 0.355(8) 1 calc PR B 2
C43P C 0.765(3) 0.575(4) 0.384(2) 0.130(4) Uani 0.355(8) 1 d PD B 2
H43A H 0.8336 0.6058 0.3886 0.156 Uiso 0.355(8) 1 calc PR B 2
H43B H 0.7608 0.5206 0.4104 0.156 Uiso 0.355(8) 1 calc PR B 2
C44P C 0.743(4) 0.547(4) 0.333(2) 0.139(5) Uani 0.355(8) 1 d PD B 2
H44A H 0.6852 0.5011 0.3314 0.209 Uiso 0.355(8) 1 calc PR B 2
H44B H 0.8028 0.5136 0.3189 0.209 Uiso 0.355(8) 1 calc PR B 2
H44C H 0.7252 0.6035 0.3093 0.209 Uiso 0.355(8) 1 calc PR B 2

loop_
_atom_site_aniso_label
_atom_site_aniso_U_11
_atom_site_aniso_U_22
_atom_site_aniso_U_33
_atom_site_aniso_U_23
_atom_site_aniso_U_13
_atom_site_aniso_U_12
Fe1 0.0316(7) 0.0255(6) 0.0291(7) 0.0004(6) 0.0052(5) 0.0040(6)
Fe2 0.0358(8) 0.0343(7) 0.0246(7) 0.0051(5) 0.0056(5) 0.0075(6)
Fe3 0.0286(7) 0.0380(8) 0.0338(7) -0.0095(6) 0.0000(6) -0.0033(6)
O3 0.097(9) 0.235(16) 0.112(10) -0.056(10) 0.000(7) -0.064(10)
O4 0.068(6) 0.134(9) 0.109(8) -0.045(7) 0.012(6) -0.035(6)
O2 0.088(6) 0.077(6) 0.048(5) 0.018(4) 0.013(4) 0.012(5)
O1 0.163(10) 0.080(7) 0.064(6) 0.017(5) 0.016(6) -0.032(7)
O5 0.217(15) 0.060(7) 0.162(12) -0.008(8) 0.058(11) -0.008(9)
O6 0.187(14) 0.077(8) 0.150(12) 0.011(8) 0.066(10) 0.022(9)
N4 0.029(4) 0.037(4) 0.027(4) 0.000(3) 0.003(3) 0.002(3)
N6 0.034(4) 0.048(5) 0.026(4) -0.001(3) -0.006(3) 0.011(4)
N5 0.046(5) 0.041(5) 0.045(5) -0.017(4) 0.010(4) -0.011(4)
N3 0.025(4) 0.047(5) 0.035(4) -0.005(4) 0.003(3) 0.008(4)
N2 0.053(5) 0.044(5) 0.033(4) 0.014(4) 0.014(4) 0.024(4)
N1 0.039(5) 0.032(4) 0.051(5) -0.002(4) 0.022(4) -0.005(4)
N7 0.056(6) 0.057(6) 0.058(6) -0.003(5) 0.030(5) 0.023(5)
N9 0.074(6) 0.040(5) 0.021(4) 0.000(4) 0.005(4) 0.017(4)
N8 0.045(6) 0.088(7) 0.039(5) -0.015(5) 0.002(4) -0.019(5)
C22 0.044(6) 0.081(8) 0.042(6) 0.013(6) -0.003(5) 0.013(6)
C6 0.086(4) 0.038(2) 0.090(4) -0.002(3) 0.036(3) -0.012(3)
C23 0.055(7) 0.073(8) 0.041(6) 0.007(6) 0.008(5) 0.006(6)
C5 0.086(4) 0.038(2) 0.090(4) -0.002(3) 0.036(3) -0.012(3)
C21 0.042(6) 0.077(8) 0.050(7) -0.004(6) -0.016(5) 0.014(6)
C4 0.086(4) 0.038(2) 0.090(4) -0.002(3) 0.036(3) -0.012(3)
C24 0.095(10) 0.104(11) 0.045(7) 0.037(7) 0.018(7) 0.048(9)
C3 0.086(4) 0.038(2) 0.090(4) -0.002(3) 0.036(3) -0.012(3)
C2 0.086(4) 0.038(2) 0.090(4) -0.002(3) 0.036(3) -0.012(3)
C1 0.086(4) 0.038(2) 0.090(4) -0.002(3) 0.036(3) -0.012(3)
C9 0.047(6) 0.059(7) 0.047(6) 0.003(5) 0.012(5) 0.015(5)
C10 0.050(7) 0.083(9) 0.059(8) 0.007(6) 0.033(6) 0.009(6)
C11 0.031(6) 0.102(10) 0.063(8) 0.008(7) 0.015(5) -0.006(6)
C12 0.036(6) 0.095(10) 0.053(7) -0.009(6) 0.007(5) -0.010(6)
C13 0.030(5) 0.045(6) 0.053(6) -0.006(5) 0.018(5) 0.001(4)
C16 0.073(3) 0.071(3) 0.050(3) -0.019(2) 0.002(3) -0.012(3)
C17 0.073(3) 0.071(3) 0.050(3) -0.019(2) 0.002(3) -0.012(3)
C18 0.073(3) 0.071(3) 0.050(3) -0.019(2) 0.002(3) -0.012(3)
C19 0.073(3) 0.071(3) 0.050(3) -0.019(2) 0.002(3) -0.012(3)
C14 0.073(3) 0.071(3) 0.050(3) -0.019(2) 0.002(3) -0.012(3)
C15 0.073(3) 0.071(3) 0.050(3) -0.019(2) 0.002(3) -0.012(3)
C8 0.048(6) 0.038(5) 0.033(5) 0.004(4) 0.014(4) 0.012(4)
C20 0.064(7) 0.064(7) 0.049(7) 0.017(6) 0.013(6) 0.020(6)
N11Q 0.093(5) 0.142(6) 0.124(5) -0.047(4) 0.021(4) 0.008(4)
C11Q 0.097(5) 0.143(6) 0.127(6) -0.046(5) 0.021(5) 0.004(5)
C12Q 0.100(6) 0.146(7) 0.127(6) -0.044(5) 0.020(5) 0.003(6)
C13Q 0.103(7) 0.147(8) 0.131(7) -0.044(6) 0.020(6) 0.000(7)
C14Q 0.107(10) 0.147(8) 0.131(10) -0.045(8) 0.019(9) -0.001(9)
C21Q 0.090(5) 0.144(7) 0.116(6) -0.047(5) 0.024(5) 0.007(5)
C22Q 0.088(5) 0.146(7) 0.111(6) -0.048(6) 0.023(5) 0.008(5)
C23Q 0.093(6) 0.150(8) 0.114(7) -0.049(6) 0.018(6) 0.009(6)
C24Q 0.167(17) 0.163(16) 0.160(16) -0.042(10) 0.030(15) -0.033(12)
C31Q 0.095(6) 0.140(7) 0.121(5) -0.047(5) 0.021(5) 0.011(5)
C32Q 0.093(7) 0.140(8) 0.126(6) -0.044(5) 0.021(5) 0.013(6)
C33Q 0.121(10) 0.130(9) 0.128(6) -0.025(6) -0.003(7) 0.016(7)
C34Q 0.112(10) 0.127(10) 0.119(7) -0.030(8) -0.001(8) 0.022(8)
C41Q 0.095(5) 0.146(7) 0.129(6) -0.045(5) 0.026(5) 0.012(5)
C42Q 0.098(6) 0.151(7) 0.133(7) -0.041(6) 0.026(6) 0.015(5)
C43Q 0.103(6) 0.153(8) 0.137(8) -0.039(7) 0.029(6) 0.019(6)
C44Q 0.108(8) 0.160(11) 0.151(10) -0.026(10) 0.018(9) 0.020(7)
N51P 0.075(15) 0.108(17) 0.059(14) -0.006(13) 0.023(12) 0.041(13)
C51P 0.075(15) 0.108(17) 0.059(14) -0.006(13) 0.023(12) 0.041(13)
C52P 0.075(15) 0.108(17) 0.059(14) -0.006(13) 0.023(12) 0.041(13)
N11P 0.093(5) 0.142(6) 0.124(5) -0.047(4) 0.021(4) 0.008(4)
C11P 0.097(5) 0.143(6) 0.127(6) -0.046(5) 0.021(5) 0.004(5)
C12P 0.100(6) 0.146(7) 0.127(6) -0.044(5) 0.020(5) 0.003(6)
C13P 0.103(7) 0.147(8) 0.131(7) -0.044(6) 0.020(6) 0.000(7)
C14P 0.107(10) 0.147(8) 0.131(10) -0.045(8) 0.019(9) -0.001(9)
C21P 0.090(5) 0.144(7) 0.116(6) -0.047(5) 0.024(5) 0.007(5)
C22P 0.088(5) 0.146(7) 0.111(6) -0.048(6) 0.023(5) 0.008(5)
C23P 0.093(6) 0.150(8) 0.114(7) -0.049(6) 0.018(6) 0.009(6)
C24P 0.167(17) 0.163(16) 0.160(16) -0.042(10) 0.030(15) -0.033(12)
C31P 0.095(6) 0.140(7) 0.121(5) -0.047(5) 0.021(5) 0.011(5)
C32P 0.093(7) 0.140(8) 0.126(6) -0.044(5) 0.021(5) 0.013(6)
C33P 0.121(10) 0.130(9) 0.128(6) -0.025(6) -0.003(7) 0.016(7)
C34P 0.112(10) 0.127(10) 0.119(7) -0.030(8) -0.001(8) 0.022(8)
C41P 0.095(5) 0.146(7) 0.129(6) -0.045(5) 0.026(5) 0.012(5)
C42P 0.098(6) 0.151(7) 0.133(7) -0.041(6) 0.026(6) 0.015(5)
C43P 0.103(6) 0.153(8) 0.137(8) -0.039(7) 0.029(6) 0.019(6)
C44P 0.108(8) 0.160(11) 0.151(10) -0.026(10) 0.018(9) 0.020(7)

loop_
_atom_type_symbol
_atom_type_description
_atom_type_scat_dispersion_real
_atom_type_scat_dispersion_imag
_atom_type_scat_source
C C 0.0033 0.0016 'International Tables Vol C Tables 4.2.6.8 and 6.1.1.4'
H H 0.0000 0.0000 'International Tables Vol C Tables 4.2.6.8 and 6.1.1.4'
N N 0.0061 0.0033 'International Tables Vol C Tables 4.2.6.8 and 6.1.1.4'
O O 0.0106 0.0060 'International Tables Vol C Tables 4.2.6.8 and 6.1.1.4'
Fe Fe 0.3463 0.8444 'International Tables Vol C Tables 4.2.6.8 and 6.1.1.4'

loop_
_geom_angle_atom_site_label_1
_geom_angle_atom_site_label_2
_geom_angle_atom_site_label_3
_geom_angle
_geom_angle_site_symmetry_1
_geom_angle_site_symmetry_3
N4 Fe1 N5 89.0(3) 3_576 .
N4 Fe1 N3 83.7(3) 3_576 3_576
N5 Fe1 N3 172.4(3) . 3_576
N4 Fe1 N7 90.6(4) 3_576 .
N5 Fe1 N7 88.2(4) . .
N3 Fe1 N7 89.8(4) 3_576 .
N4 Fe1 N2 177.4(3) 3_576 3_576
N5 Fe1 N2 91.4(4) . 3_576
N3 Fe1 N2 95.7(3) 3_576 3_576
N7 Fe1 N2 86.9(4) . 3_576
N4 Fe1 Fe3 88.0(2) 3_576 3_576
N5 Fe1 Fe3 134.5(2) . 3_576
N3 Fe1 Fe3 47.6(2) 3_576 3_576
N7 Fe1 Fe3 137.3(3) . 3_576
N2 Fe1 Fe3 93.5(2) 3_576 3_576
N4 Fe1 Fe2 135.6(2) 3_576 3_576
N5 Fe1 Fe2 92.8(2) . 3_576
N3 Fe1 Fe2 93.9(2) 3_576 3_576
N7 Fe1 Fe2 133.8(3) . 3_576
N2 Fe1 Fe2 46.9(2) 3_576 3_576
Fe3 Fe1 Fe2 60.08(5) 3_576 3_576
N4 Fe1 Fe2 46.0(2) 3_576 .
N5 Fe1 Fe2 86.4(3) . .
N3 Fe1 Fe2 90.0(2) 3_576 .
N7 Fe1 Fe2 136.2(3) . .
N2 Fe1 Fe2 136.6(2) 3_576 .
Fe3 Fe1 Fe2 60.07(5) 3_576 .
Fe2 Fe1 Fe2 89.92(5) 3_576 .
N4 Fe1 Fe3 93.0(2) 3_576 .
N5 Fe1 Fe3 44.8(2) . .
N3 Fe1 Fe3 137.5(2) 3_576 .
N7 Fe1 Fe3 132.7(3) . .
N2 Fe1 Fe3 89.2(2) 3_576 .
Fe3 Fe1 Fe3 89.97(5) 3_576 .
Fe2 Fe1 Fe3 59.98(4) 3_576 .
Fe2 Fe1 Fe3 59.74(5) . .
N1 Fe2 N4 90.2(3) . 3_576
N1 Fe2 N2 83.1(3) . .
N4 Fe2 N2 173.0(3) 3_576 .
N1 Fe2 N6 176.9(3) . .
N4 Fe2 N6 91.7(3) 3_576 .
N2 Fe2 N6 94.9(3) . .
N1 Fe2 N9 89.2(3) . .
N4 Fe2 N9 87.4(3) 3_576 .
N2 Fe2 N9 90.3(3) . .
N6 Fe2 N9 88.5(3) . .
N1 Fe2 Fe1 87.7(2) . 3_576
N4 Fe2 Fe1 134.9(2) 3_576 3_576
N2 Fe2 Fe1 47.2(2) . 3_576
N6 Fe2 Fe1 92.7(2) . 3_576
N9 Fe2 Fe1 137.5(2) . 3_576
N1 Fe2 Fe3 135.5(2) . .
N4 Fe2 Fe3 92.7(2) 3_576 .
N2 Fe2 Fe3 93.6(2) . .
N6 Fe2 Fe3 46.9(2) . .
N9 Fe2 Fe3 135.4(3) . .
Fe1 Fe2 Fe3 59.91(5) 3_576 .
N1 Fe2 Fe3 45.7(2) . 3_576
N4 Fe2 Fe3 87.2(2) 3_576 3_576
N2 Fe2 Fe3 89.7(2) . 3_576
N6 Fe2 Fe3 136.9(2) . 3_576
N9 Fe2 Fe3 134.4(3) . 3_576
Fe1 Fe2 Fe3 60.29(4) 3_576 3_576
Fe3 Fe2 Fe3 90.06(5) . 3_576
N1 Fe2 Fe1 93.0(2) . .
N4 Fe2 Fe1 45.1(2) 3_576 .
N2 Fe2 Fe1 137.2(2) . .
N6 Fe2 Fe1 90.1(2) . .
N9 Fe2 Fe1 132.4(2) . .
Fe1 Fe2 Fe1 90.09(5) 3_576 .
Fe3 Fe2 Fe1 60.22(5) . .
Fe3 Fe2 Fe1 59.73(5) 3_576 .
N5 Fe3 N1 90.3(3) . 3_576
N5 Fe3 N6 83.4(3) . .
N1 Fe3 N6 173.5(3) 3_576 .
N5 Fe3 N3 177.2(3) . .
N1 Fe3 N3 91.5(3) 3_576 .
N6 Fe3 N3 94.7(3) . .
N5 Fe3 N8 91.5(4) . .
N1 Fe3 N8 88.5(4) 3_576 .
N6 Fe3 N8 90.2(4) . .
N3 Fe3 N8 86.4(4) . .
N5 Fe3 Fe1 135.7(2) . 3_576
N1 Fe3 Fe1 92.6(2) 3_576 3_576
N6 Fe3 Fe1 93.0(2) . 3_576
N3 Fe3 Fe1 46.4(2) . 3_576
N8 Fe3 Fe1 132.8(3) . 3_576
N5 Fe3 Fe2 87.4(2) . .
N1 Fe3 Fe2 134.3(2) 3_576 .
N6 Fe3 Fe2 47.2(2) . .
N3 Fe3 Fe2 92.9(2) . .
N8 Fe3 Fe2 137.2(3) . .
Fe1 Fe3 Fe2 60.00(5) 3_576 .
N5 Fe3 Fe2 93.5(2) . 3_576
N1 Fe3 Fe2 44.6(2) 3_576 3_576
N6 Fe3 Fe2 137.1(2) . 3_576
N3 Fe3 Fe2 89.3(2) . 3_576
N8 Fe3 Fe2 132.8(3) . 3_576
Fe1 Fe3 Fe2 60.20(5) 3_576 3_576
Fe2 Fe3 Fe2 89.95(5) . 3_576
N5 Fe3 Fe1 46.0(2) . .
N1 Fe3 Fe1 86.6(2) 3_576 .
N6 Fe3 Fe1 90.1(2) . .
N3 Fe3 Fe1 136.3(2) . .
N8 Fe3 Fe1 137.1(3) . .
Fe1 Fe3 Fe1 90.03(5) 3_576 .
Fe2 Fe3 Fe1 60.04(4) . .
Fe2 Fe3 Fe1 59.73(4) 3_576 .
C8 N4 Fe1 110.6(5) . 3_576
C8 N4 Fe2 119.2(6) . 3_576
Fe1 N4 Fe2 89.0(3) 3_576 3_576
C14 N6 C21 107.8(8) . .
C14 N6 Fe3 109.6(7) . .
C21 N6 Fe3 122.3(6) . .
C14 N6 Fe2 116.8(7) . .
C21 N6 Fe2 113.6(6) . .
Fe3 N6 Fe2 85.9(3) . .
C15 N5 Fe3 110.9(7) . .
C15 N5 Fe1 118.6(7) . .
Fe3 N5 Fe1 89.2(3) . .
C13 N3 C22 109.6(7) . .
C13 N3 Fe1 108.4(6) . 3_576
C22 N3 Fe1 119.6(6) . 3_576
C13 N3 Fe3 116.2(6) . .
C22 N3 Fe3 115.6(6) . .
Fe1 N3 Fe3 85.9(3) 3_576 .
C20 N2 C6 107.6(9) . .
C20 N2 Fe2 123.1(7) . .
C6 N2 Fe2 108.2(6) . .
C20 N2 Fe1 116.6(6) . 3_576
C6 N2 Fe1 114.3(7) . 3_576
Fe2 N2 Fe1 85.9(3) . 3_576
C1 N1 Fe2 112.1(7) . .
C1 N1 Fe3 118.9(7) . 3_576
Fe2 N1 Fe3 89.7(3) . 3_576
O6 N7 O5 104.1(12) . .
O6 N7 Fe1 129.5(11) . .
O5 N7 Fe1 124.9(9) . .
O2 N9 O1 115.4(9) . .
O2 N9 Fe2 120.6(7) . .
O1 N9 Fe2 123.8(7) . .
O4 N8 O3 113.3(10) . .
O4 N8 Fe3 123.6(8) . .
O3 N8 Fe3 122.8(9) . .
N3 C22 C23 116.0(8) . .
C1 C6 C5 119.1(11) . .
C1 C6 N2 114.4(10) . .
C5 C6 N2 125.9(12) . .
C20 C23 C21 114.7(10) . .
C20 C23 C22 113.8(10) . .
C21 C23 C22 110.7(10) . .
C20 C23 C24 108.7(10) . .
C21 C23 C24 104.6(9) . .
C22 C23 C24 103.2(9) . .
C6 C5 C4 119.9(13) . .
C23 C21 N6 116.7(9) . .
C3 C4 C5 121.3(12) . .
C4 C3 C2 119.7(12) . .
C1 C2 C3 119.6(13) . .
C6 C1 C2 120.1(11) . .
C6 C1 N1 114.8(10) . .
C2 C1 N1 125.0(12) . .
C10 C9 C8 119.5(10) . .
C11 C10 C9 121.1(10) . .
C10 C11 C12 120.3(10) . .
C13 C12 C11 120.9(11) . .
C12 C13 C8 118.6(9) . .
C12 C13 N3 126.4(10) . .
C8 C13 N3 114.8(8) . .
C15 C16 C17 117.6(13) . .
C16 C17 C18 122.2(12) . .
C19 C18 C17 119.0(11) . .
C14 C19 C18 120.1(13) . .
C19 C14 C15 118.0(11) . .
C19 C14 N6 127.2(12) . .
C15 C14 N6 114.8(10) . .
C16 C15 C14 123.0(11) . .
C16 C15 N5 123.4(12) . .
C14 C15 N5 113.4(10) . .
C9 C8 N4 125.7(9) . .
C9 C8 C13 119.5(9) . .
N4 C8 C13 114.8(7) . .
N2 C20 C23 114.4(9) . .
C21Q N11Q C41Q 100.6(18) . .
C21Q N11Q C31Q 97.9(14) . .
C41Q N11Q C31Q 117(2) . .
C21Q N11Q C11Q 112(4) . .
C41Q N11Q C11Q 111(3) . .
C31Q N11Q C11Q 116.5(16) . .
C12Q C11Q N11Q 115(3) . .
C11Q C12Q C13Q 109(2) . .
C14Q C13Q C12Q 135(3) . .
N11Q C21Q C22Q 115(2) . .
C23Q C22Q C21Q 112.8(18) . .
C22Q C23Q C52P 102(2) . 2
C22Q C23Q C24Q 99.0(18) . .
C52P C23Q C24Q 151(2) 2 .
C32Q C31Q N11Q 121.4(19) . .
C31Q C32Q C33Q 100(2) . .
C34Q C33Q C32Q 87.0(18) . .
C42Q C41Q N11Q 116.9(19) . .
C41Q C42Q C43Q 104(2) . .
C44Q C43Q C42Q 98(2) . .
N51P C51P C52P 146(4) . .
C51P C52P C23Q 137(4) . 2_545
C11P C12P C13P 110(3) . .
C14P C13P C12P 138(4) . .
C23P C22P C21P 116(2) . .
C22P C23P C24P 98(2) . .
C31P C32P C33P 104(2) . .
C34P C33P C32P 89(2) . .
C41P C42P C43P 105(2) . .
C44P C43P C42P 99(2) . .

loop_
_geom_bond_atom_site_label_1
_geom_bond_atom_site_label_2
_geom_bond_distance
_geom_bond_site_symmetry_2
Fe1 N4 1.934(7) 3_576
Fe1 N5 1.968(8) .
Fe1 N3 1.975(7) 3_576
Fe1 N7 1.981(9) .
Fe1 N2 2.004(7) 3_576
Fe1 Fe3 2.7190(18) 3_576
Fe1 Fe2 2.7216(16) 3_576
Fe1 Fe2 2.7319(18) .
Fe1 Fe3 2.7369(18) .
Fe2 N1 1.916(8) .
Fe2 N4 1.964(7) 3_576
Fe2 N2 1.992(7) .
Fe2 N6 2.003(8) .
Fe2 N9 2.021(8) .
Fe2 Fe1 2.7215(16) 3_576
Fe2 Fe3 2.7237(18) .
Fe2 Fe3 2.7282(18) 3_576
Fe3 N5 1.930(8) .
Fe3 N1 1.952(7) 3_576
Fe3 N6 1.994(7) .
Fe3 N3 2.014(7) .
Fe3 N8 2.019(9) .
Fe3 Fe1 2.7190(18) 3_576
Fe3 Fe2 2.7283(18) 3_576
O3 N8 1.217(13) .
O4 N8 1.199(12) .
O2 N9 1.206(10) .
O1 N9 1.249(12) .
O5 N7 1.246(14) .
O6 N7 1.114(14) .
N4 C8 1.408(11) .
N4 Fe1 1.934(7) 3_576
N4 Fe2 1.964(7) 3_576
N6 C14 1.444(13) .
N6 C21 1.499(12) .
N5 C15 1.486(13) .
N3 C13 1.443(11) .
N3 C22 1.512(12) .
N3 Fe1 1.975(7) 3_576
N2 C20 1.448(13) .
N2 C6 1.495(14) .
N2 Fe1 2.004(7) 3_576
N1 C1 1.425(13) .
N1 Fe3 1.952(7) 3_576
C22 C23 1.512(14) .
C6 C1 1.372(17) .
C6 C5 1.382(15) .
C23 C20 1.475(16) .
C23 C21 1.480(15) .
C23 C24 1.599(15) .
C5 C4 1.385(16) .
C4 C3 1.331(17) .
C3 C2 1.392(15) .
C2 C1 1.387(16) .
C9 C10 1.388(14) .
C9 C8 1.398(13) .
C10 C11 1.349(15) .
C11 C12 1.390(14) .
C12 C13 1.382(13) .
C13 C8 1.413(13) .
C16 C15 1.349(15) .
C16 C17 1.358(15) .
C17 C18 1.392(17) .
C18 C19 1.387(15) .
C19 C14 1.366(15) .
C14 C15 1.413(17) .
N11Q C21Q 1.43(2) .
N11Q C41Q 1.55(2) .
N11Q C31Q 1.56(2) .
N11Q C11Q 1.61(2) .
C11Q C12Q 1.41(4) .
C12Q C13Q 1.47(3) .
C13Q C14Q 1.10(3) .
C21Q C22Q 1.55(4) .
C22Q C23Q 1.52(3) .
C23Q C52P 1.77(5) 2
C23Q C24Q 1.87(4) .
C31Q C32Q 1.34(3) .
C32Q C33Q 1.74(3) .
C33Q C34Q 1.44(3) .
C41Q C42Q 1.52(3) .
C42Q C43Q 1.67(3) .
C43Q C44Q 1.32(3) .
N51P C51P 1.183(19) .
C51P C52P 1.491(19) .
C52P C23Q 1.77(5) 2_545
C11P C12P 1.40(4) .
C12P C13P 1.46(3) .
C13P C14P 1.08(3) .
C21P C22P 1.54(4) .
C22P C23P 1.50(3) .
C23P C24P 1.89(4) .
C31P C32P 1.32(3) .
C32P C33P 1.72(3) .
C33P C34P 1.46(3) .
C41P C42P 1.51(3) .
C42P C43P 1.67(4) .
C43P C44P 1.30(3) .
